data_1519130
loop_
_publ_author_name
'Baker, Paul K.'
'Hursthouse, Michael B.'

_publ_section_title
;
 C17H10I2N2O3W
;
_journal_name_full 'Crystal Structure Report Archive'
_journal_page_first 1188
_journal_year 1993
_chemical_formula_moiety 'C17 H10 I2 N2 O3 W'
_chemical_formula_sum 'C17 H10 I2 N2 O3 W'
_chemical_formula_weight 727.92
_space_group_IT_number 62
_symmetry_cell_setting orthorhombic
_symmetry_space_group_name_Hall '-P 2c 2n'
_symmetry_space_group_name_H-M 'P n a m'
_atom_sites_solution_hydrogens geom
_atom_sites_solution_primary direct
_atom_sites_solution_secondary difmap
_cell_angle_alpha 90.00
_cell_angle_beta 90.00
_cell_angle_gamma 90.00
_cell_formula_units_Z 4
_cell_length_a 7.815(3)
_cell_length_b 13.839(5)
_cell_length_c 18.475(3)
_cell_measurement_temperature 293(2)
_cell_volume 1998.1(11)
_computing_cell_refinement REFINE
_computing_data_collection 'MADNES (Pflugrath & Messerschmidt, 1989)'
_computing_data_reduction 'ABSURD (Karaulov, 1992)'
_computing_publication_material SHELXL97
_computing_structure_refinement 'SHELXL97 (Sheldrick, 2008)'
_computing_structure_solution 'SIR92 (Altomare, Cascarano, Giacovazzo & Guaglitardi, 1993)'
_diffrn_ambient_temperature 293(2)
_diffrn_measured_fraction_theta_full 0.909
_diffrn_measured_fraction_theta_max 0.909
_diffrn_measurement_device_type 'Delft instruments FAST area detector'
_diffrn_measurement_method 'Intensity measurements as described by Darr, Drake, Hursthouse & Malik (1993)'
_diffrn_radiation_monochromator graphite
_diffrn_radiation_source 'rotating anode generator'
_diffrn_radiation_type MoK\a
_diffrn_radiation_wavelength 0.71069
_diffrn_reflns_av_R_equivalents 0.0850
_diffrn_reflns_av_sigmaI/netI 0.1093
_diffrn_reflns_limit_h_max 6
_diffrn_reflns_limit_h_min -9
_diffrn_reflns_limit_k_max 15
_diffrn_reflns_limit_k_min -15
_diffrn_reflns_limit_l_max 20
_diffrn_reflns_limit_l_min -19
_diffrn_reflns_number 5753
_diffrn_reflns_theta_full 24.94
_diffrn_reflns_theta_max 24.94
_diffrn_reflns_theta_min 2.94
_exptl_absorpt_coefficient_mu 8.888
_exptl_absorpt_correction_type none
_exptl_crystal_colour unk
_exptl_crystal_density_diffrn 2.420
_exptl_crystal_density_method 'not measured'
_exptl_crystal_description unk
_exptl_crystal_F_000 1320
_exptl_crystal_size_max 0.2
_exptl_crystal_size_mid 0.2
_exptl_crystal_size_min 0.2
_refine_diff_density_max 1.264
_refine_diff_density_min -2.117
_refine_diff_density_rms 0.264
_refine_ls_extinction_method none
_refine_ls_goodness_of_fit_ref 0.540
_refine_ls_hydrogen_treatment constr
_refine_ls_matrix_type full
_refine_ls_number_parameters 126
_refine_ls_number_reflns 1642
_refine_ls_number_restraints 0
_refine_ls_restrained_S_all 0.540
_refine_ls_R_factor_all 0.0377
_refine_ls_R_factor_gt 0.0346
_refine_ls_shift/su_max 0.001
_refine_ls_shift/su_mean 0.000
_refine_ls_structure_factor_coef Fsqd
_refine_ls_weighting_details 'calc w=1/[\s^2^(Fo^2^)+(0.1000P)^2^+0.0000P] where P=(Fo^2^+2Fc^2^)/3'
_refine_ls_weighting_scheme calc
_refine_ls_wR_factor_gt 0.0865
_refine_ls_wR_factor_ref 0.0927
_reflns_number_gt 1478
_reflns_number_total 1642
_reflns_threshold_expression >2\s(I)
_cod_data_source_file eCrystal-1188.cif
_cod_data_source_block s92
_cod_depositor_comments
;
Citation :
Baker, Paul K. and Hursthouse, Michael B. (1993) 
University of Southampton, Crystal Structure Report Archive. 
(doi:10.5258/ecrystals/1188)

http://ecrystals.chem.soton.ac.uk/1188/
;
_cod_original_sg_symbol_H-M Pnam
_cod_database_code 1519130

loop_
_symmetry_equiv_pos_as_xyz
'x, y, z'
'-x, -y, z+1/2'
'x+1/2, -y+1/2, z'
'-x+1/2, y+1/2, z+1/2'
'-x, -y, -z'
'x, y, -z-1/2'
'-x-1/2, y-1/2, -z'
'x-1/2, -y-1/2, -z-1/2'

loop_
_atom_site_label
_atom_site_type_symbol
_atom_site_fract_x
_atom_site_fract_y
_atom_site_fract_z
_atom_site_U_iso_or_equiv
_atom_site_adp_type
_atom_site_occupancy
_atom_site_symmetry_multiplicity
_atom_site_calc_flag
_atom_site_refinement_flags
_atom_site_disorder_assembly
_atom_site_disorder_group
I1 I -0.04565(7) 1.18593(4) 0.2500 0.0202(2) Uani 1 2 d S . .
I2 I 0.26938(8) 0.82368(4) 0.2500 0.0204(2) Uani 1 2 d S . .
W1 W 0.05070(4) 0.98615(2) 0.2500 0.01075(19) Uani 1 2 d S . .
N1 N 0.2287(6) 1.0461(4) 0.3291(3) 0.0180(12) Uani 1 1 d . . .
O10 O -0.3481(9) 0.9960(5) 0.2500 0.0343(19) Uani 1 2 d S . .
O20 O -0.0794(6) 0.8693(4) 0.3845(3) 0.0325(12) Uani 1 1 d . . .
C1 C 0.3262(8) 1.0739(4) 0.3707(3) 0.0171(14) Uani 1 1 d . . .
C2 C 0.4437(7) 1.1067(4) 0.4252(3) 0.0151(15) Uani 1 1 d . . .
C3 C 0.6105(9) 1.1332(4) 0.4062(3) 0.0208(14) Uani 1 1 d . . .
H3 H 0.6455 1.1324 0.3580 0.021(18) Uiso 1 1 calc R . .
C4 C 0.7212(9) 1.1603(5) 0.4601(4) 0.0275(17) Uani 1 1 d . . .
H4 H 0.8337 1.1761 0.4487 0.021(18) Uiso 1 1 calc R . .
C5 C 0.6679(10) 1.1642(5) 0.5306(4) 0.0259(16) Uani 1 1 d . . .
H5 H 0.7436 1.1841 0.5665 0.05(3) Uiso 1 1 calc R . .
C6 C 0.5032(10) 1.1390(5) 0.5490(4) 0.0263(16) Uani 1 1 d . . .
H6 H 0.4687 1.1421 0.5971 0.02(2) Uiso 1 1 calc R . .
C7 C 0.3881(9) 1.1089(4) 0.4965(3) 0.0178(14) Uani 1 1 d . . .
H7 H 0.2772 1.0908 0.5087 0.003(15) Uiso 1 1 calc R . .
C10 C -0.1990(15) 0.9956(7) 0.2500 0.020(2) Uani 1 2 d S . .
C20 C -0.0348(7) 0.9113(5) 0.3335(4) 0.0200(15) Uani 1 1 d . . .

loop_
_atom_site_aniso_label
_atom_site_aniso_U_11
_atom_site_aniso_U_22
_atom_site_aniso_U_33
_atom_site_aniso_U_23
_atom_site_aniso_U_13
_atom_site_aniso_U_12
I1 0.0184(4) 0.0137(4) 0.0284(5) 0.000 0.000 -0.0010(2)
I2 0.0257(4) 0.0201(4) 0.0155(4) 0.000 0.000 0.0071(2)
W1 0.0114(3) 0.0130(3) 0.0078(3) 0.000 0.000 -0.00204(11)
N1 0.022(3) 0.021(3) 0.011(3) 0.000(2) -0.003(2) -0.002(2)
O10 0.012(5) 0.038(4) 0.053(5) 0.000 0.000 -0.007(3)
O20 0.045(3) 0.036(3) 0.017(3) 0.011(2) 0.015(2) -0.009(2)
C1 0.020(3) 0.016(3) 0.016(4) 0.003(3) 0.003(3) 0.002(3)
C2 0.023(4) 0.007(3) 0.016(4) -0.004(3) -0.005(2) 0.001(2)
C3 0.031(4) 0.019(3) 0.013(4) 0.000(3) -0.002(3) -0.004(3)
C4 0.025(4) 0.021(4) 0.036(5) -0.001(3) -0.002(3) -0.008(3)
C5 0.038(5) 0.017(3) 0.023(4) -0.002(3) -0.012(3) -0.008(3)
C6 0.041(4) 0.026(4) 0.013(4) -0.001(3) 0.001(3) 0.003(4)
C7 0.022(3) 0.019(3) 0.012(4) 0.000(2) 0.002(3) 0.000(3)
C10 0.026(7) 0.015(5) 0.019(6) 0.000 0.000 0.003(4)
C20 0.017(4) 0.022(4) 0.021(4) -0.005(3) 0.001(3) -0.001(3)

loop_
_atom_type_symbol
_atom_type_description
_atom_type_scat_dispersion_real
_atom_type_scat_dispersion_imag
_atom_type_scat_source
C C 0.0033 0.0016 'International Tables Vol C Tables 4.2.6.8 and 6.1.1.4'
H H 0.0000 0.0000 'International Tables Vol C Tables 4.2.6.8 and 6.1.1.4'
O O 0.0106 0.0060 'International Tables Vol C Tables 4.2.6.8 and 6.1.1.4'
N N 0.0061 0.0033 'International Tables Vol C Tables 4.2.6.8 and 6.1.1.4'
W W -0.8490 6.8722 'International Tables Vol C Tables 4.2.6.8 and 6.1.1.4'
I I -0.4742 1.8119 'International Tables Vol C Tables 4.2.6.8 and 6.1.1.4'

loop_
_geom_angle_atom_site_label_1
_geom_angle_atom_site_label_2
_geom_angle_atom_site_label_3
_geom_angle
_geom_angle_site_symmetry_1
_geom_angle_site_symmetry_3
C10 W1 C20 72.4(2) . 6_556
C10 W1 C20 72.4(2) . .
C20 W1 C20 102.7(4) 6_556 .
C10 W1 N1 127.7(2) . 6_556
C20 W1 N1 83.8(2) 6_556 6_556
C20 W1 N1 159.8(2) . 6_556
C10 W1 N1 127.7(2) . .
C20 W1 N1 159.8(2) 6_556 .
C20 W1 N1 83.8(2) . .
N1 W1 N1 84.1(3) 6_556 .
C10 W1 I2 131.1(3) . .
C20 W1 I2 77.71(18) 6_556 .
C20 W1 I2 77.71(18) . .
N1 W1 I2 85.25(14) 6_556 .
N1 W1 I2 85.25(14) . .
C10 W1 I1 70.9(3) . .
C20 W1 I1 114.66(18) 6_556 .
C20 W1 I1 114.66(18) . .
N1 W1 I1 78.48(14) 6_556 .
N1 W1 I1 78.48(14) . .
I2 W1 I1 158.00(2) . .
C1 N1 W1 177.0(5) . .
N1 C1 C2 177.5(7) . .
C7 C2 C3 121.7(6) . .
C7 C2 C1 118.2(6) . .
C3 C2 C1 120.1(6) . .
C4 C3 C2 118.4(6) . .
C4 C3 H3 120.8 . .
C2 C3 H3 120.8 . .
C5 C4 C3 120.7(7) . .
C5 C4 H4 119.7 . .
C3 C4 H4 119.7 . .
C4 C5 C6 120.6(6) . .
C4 C5 H5 119.7 . .
C6 C5 H5 119.7 . .
C5 C6 C7 120.7(6) . .
C5 C6 H6 119.6 . .
C7 C6 H6 119.6 . .
C6 C7 C2 117.9(6) . .
C6 C7 H7 121.1 . .
C2 C7 H7 121.1 . .
O10 C10 W1 176.5(8) . .
O20 C20 W1 176.9(6) . .

loop_
_geom_bond_atom_site_label_1
_geom_bond_atom_site_label_2
_geom_bond_distance
_geom_bond_site_symmetry_2
I1 W1 2.8655(12) .
I2 W1 2.8241(10) .
W1 C10 1.956(12) .
W1 C20 1.974(7) 6_556
W1 C20 1.974(7) .
W1 N1 2.181(5) 6_556
W1 N1 2.181(5) .
N1 C1 1.149(8) .
O10 C10 1.165(13) .
O20 C20 1.161(8) .
C1 C2 1.436(9) .
C2 C7 1.387(9) .
C2 C3 1.399(9) .
C3 C4 1.373(10) .
C3 H3 0.9300 .
C4 C5 1.369(11) .
C4 H4 0.9300 .
C5 C6 1.376(11) .
C5 H5 0.9300 .
C6 C7 1.385(10) .
C6 H6 0.9300 .
C7 H7 0.9300 .
